data_8106659
loop_
_publ_author_name
'Zhao, Ji-Xing'
'Zhao, Li'
'Li, Peng-Peng'
'Wang, Fei'
'An, Qin-Qin'

_publ_section_title
;
 Crystal structure of
 (E)-1-(4-(((E)-5-bromo-2-hydroxybenzylidene)amino)phenyl)ethan-1-one
 O-methyl oxime, C16H15BrN2O2
;
_journal_issue 5
_journal_name_full 'Zeitschrift f\"ur Kristallographie - New Crystal Structures'
_journal_page_first 731
_journal_page_last 732
_journal_paper_doi 10.1515/ncrs-2016-0407
_journal_volume 232
_journal_year 2017
_chemical_formula_moiety 'C16 H15 Br N2 O2'
_chemical_formula_sum 'C16 H15 Br N2 O2'
_chemical_formula_weight 347.21
_space_group_crystal_system monoclinic
_space_group_IT_number 14
_space_group_name_Hall '-P 2ybc'
_space_group_name_H-M_alt 'P 1 21/c 1'
_atom_sites_solution_hydrogens geom
_atom_sites_solution_primary iterative
_cell_angle_alpha 90
_cell_angle_beta 92.133(13)
_cell_angle_gamma 90
_cell_formula_units_Z 4
_cell_length_a 33.758(5)
_cell_length_b 7.1117(16)
_cell_length_c 6.2194(9)
_cell_measurement_reflns_used 1754
_cell_measurement_temperature 278(4)
_cell_measurement_theta_max 70.6430
_cell_measurement_theta_min 5.2040
_cell_volume 1492.1(5)
_computing_cell_refinement
;
CrysAlisPro, Agilent Technologies,
Version 1.171.36.28 (release 01-02-2013 CrysAlis171 .NET)
(compiled Feb  1 2013,16:14:44)
;
_computing_data_collection
;
CrysAlisPro, Agilent Technologies,
Version 1.171.36.28 (release 01-02-2013 CrysAlis171 .NET)
(compiled Feb  1 2013,16:14:44)
;
_computing_data_reduction
;
CrysAlisPro, Agilent Technologies,
Version 1.171.36.28 (release 01-02-2013 CrysAlis171 .NET)
(compiled Feb  1 2013,16:14:44)
;
_computing_molecular_graphics 'Olex2 (Dolomanov et al., 2009)'
_computing_publication_material 'Olex2 (Dolomanov et al., 2009)'
_computing_structure_refinement 'ShelXL (Sheldrick, 2008)'
_computing_structure_solution
;
Superflip (Palatinus & Chapuis, 2007;Palatinus & van der Lee, 2008;
Palatinus et al., 2012)
;
_diffrn_ambient_temperature 278(4)
_diffrn_detector_area_resol_mean 16.0733
_diffrn_measured_fraction_theta_full 0.988
_diffrn_measured_fraction_theta_max 0.972
_diffrn_measurement_details
;
#__ type_ start__ end____ width___ exp.time_
  1 omega  -82.00  -47.50   1.5000    1.5000
omega____ theta____ kappa____ phi______ frames
    -        0.0000  178.0000   30.0000 23

#__ type_ start__ end____ width___ exp.time_
  2 omega  -21.00    6.00   1.5000    1.5000
omega____ theta____ kappa____ phi______ frames
    -        0.0000   57.0000 -150.0000 18

#__ type_ start__ end____ width___ exp.time_
  3 omega   32.00   59.00   1.5000    1.5000
omega____ theta____ kappa____ phi______ frames
    -        0.0000   57.0000 -150.0000 18

#__ type_ start__ end____ width___ exp.time_
  4 omega   70.00  128.50   1.5000    2.0000
omega____ theta____ kappa____ phi______ frames
    -       56.0000   77.0000   60.0000 39

#__ type_ start__ end____ width___ exp.time_
  5 omega   27.00   93.00   1.5000    2.0000
omega____ theta____ kappa____ phi______ frames
    -       56.0000   38.0000  150.0000 44

#__ type_ start__ end____ width___ exp.time_
  6 omega   30.00  120.00   1.5000    2.0000
omega____ theta____ kappa____ phi______ frames
    -       56.0000   65.0000 -158.4660 60

#__ type_ start__ end____ width___ exp.time_
  7 omega   28.00   58.00   1.5000    2.0000
omega____ theta____ kappa____ phi______ frames
    -       56.0000   77.0000   60.0000 20

#__ type_ start__ end____ width___ exp.time_
  8 omega   33.00   79.50   1.5000    2.0000
omega____ theta____ kappa____ phi______ frames
    -       56.0000  -57.0000 -180.0000 31

#__ type_ start__ end____ width___ exp.time_
  9 omega   40.00  104.50   1.5000    3.0000
omega____ theta____ kappa____ phi______ frames
    -      112.0000  -50.0000   30.0000 43

#__ type_ start__ end____ width___ exp.time_
 10 omega   63.00   93.00   1.5000    3.0000
omega____ theta____ kappa____ phi______ frames
    -      112.0000  -38.0000   60.0000 20

#__ type_ start__ end____ width___ exp.time_
 11 omega   45.00   81.00   1.5000    3.0000
omega____ theta____ kappa____ phi______ frames
    -      112.0000  -38.0000  -30.0000 24

#__ type_ start__ end____ width___ exp.time_
 12 omega   72.00  102.00   1.5000    3.0000
omega____ theta____ kappa____ phi______ frames
    -      112.0000   25.0000  150.0000 20

#__ type_ start__ end____ width___ exp.time_
 13 omega  102.00  141.00   1.5000    3.0000
omega____ theta____ kappa____ phi______ frames
    -      112.0000  111.0000  150.0000 26

#__ type_ start__ end____ width___ exp.time_
 14 omega   39.00   81.00   1.5000    3.0000
omega____ theta____ kappa____ phi______ frames
    -      112.0000  -38.0000 -120.0000 28

#__ type_ start__ end____ width___ exp.time_
 15 omega   49.00   92.50   1.5000    3.0000
omega____ theta____ kappa____ phi______ frames
    -      112.0000  -25.0000   90.0000 29

#__ type_ start__ end____ width___ exp.time_
 16 omega  146.00  173.00   1.5000    3.0000
omega____ theta____ kappa____ phi______ frames
    -      112.0000  111.0000  150.0000 18

#__ type_ start__ end____ width___ exp.time_
 17 omega   43.00  104.50   1.5000    3.0000
omega____ theta____ kappa____ phi______ frames
    -      112.0000  -50.0000 -180.0000 41

#__ type_ start__ end____ width___ exp.time_
 18 omega  135.00  175.50   1.5000    3.0000
omega____ theta____ kappa____ phi______ frames
    -      112.0000   25.0000  150.0000 27

#__ type_ start__ end____ width___ exp.time_
 19 omega   50.00  177.50   1.5000    3.0000
omega____ theta____ kappa____ phi______ frames
    -      112.0000   12.0000  -60.0000 85
;
_diffrn_measurement_device_type 'SuperNova, Dual, Cu at zero, Eos'
_diffrn_measurement_method '\w scans'
_diffrn_orient_matrix_UB_11 0.0442110000
_diffrn_orient_matrix_UB_12 -0.0342739000
_diffrn_orient_matrix_UB_13 -0.0408274000
_diffrn_orient_matrix_UB_21 0.0114046000
_diffrn_orient_matrix_UB_22 0.1541569000
_diffrn_orient_matrix_UB_23 0.1644978000
_diffrn_orient_matrix_UB_31 0.0018654000
_diffrn_orient_matrix_UB_32 -0.1482341000
_diffrn_orient_matrix_UB_33 0.1809875000
_diffrn_radiation_monochromator mirror
_diffrn_radiation_type CuK\a
_diffrn_radiation_wavelength 1.54184
_diffrn_reflns_av_R_equivalents 0.0326
_diffrn_reflns_av_unetI/netI 0.0449
_diffrn_reflns_Laue_measured_fraction_full 0.988
_diffrn_reflns_Laue_measured_fraction_max 0.972
_diffrn_reflns_limit_h_max 41
_diffrn_reflns_limit_h_min -39
_diffrn_reflns_limit_k_max 7
_diffrn_reflns_limit_k_min -8
_diffrn_reflns_limit_l_max 7
_diffrn_reflns_limit_l_min -7
_diffrn_reflns_number 4792
_diffrn_reflns_point_group_measured_fraction_full 0.988
_diffrn_reflns_point_group_measured_fraction_max 0.972
_diffrn_reflns_theta_full 67.684
_diffrn_reflns_theta_max 70.661
_diffrn_reflns_theta_min 3.931
_diffrn_source 'SuperNova (Cu) X-ray Source'
_exptl_absorpt_coefficient_mu 3.807
_exptl_absorpt_correction_T_max 1.00000
_exptl_absorpt_correction_T_min 0.59908
_exptl_absorpt_correction_type multi-scan
_exptl_absorpt_process_details
;
CrysAlisPro, Agilent Technologies,
Version 1.171.36.28 (release 01-02-2013 CrysAlis171 .NET)
(compiled Feb  1 2013,16:14:44)
Empirical absorption correction using spherical harmonics,
 implemented in SCALE3 ABSPACK scaling algorithm.
;
_exptl_crystal_colour 'clear light brown'
_exptl_crystal_density_diffrn 1.546
_exptl_crystal_description block
_exptl_crystal_F_000 704
_exptl_crystal_size_max 0.31
_exptl_crystal_size_mid 0.27
_exptl_crystal_size_min 0.26
_refine_diff_density_max 0.822
_refine_diff_density_min -0.616
_refine_diff_density_rms 0.110
_refine_ls_extinction_coef .
_refine_ls_extinction_method none
_refine_ls_goodness_of_fit_ref 1.078
_refine_ls_hydrogen_treatment constr
_refine_ls_matrix_type full
_refine_ls_number_parameters 193
_refine_ls_number_reflns 2790
_refine_ls_number_restraints 0
_refine_ls_restrained_S_all 1.078
_refine_ls_R_factor_all 0.0809
_refine_ls_R_factor_gt 0.0693
_refine_ls_shift/su_max 0.000
_refine_ls_shift/su_mean 0.000
_refine_ls_structure_factor_coef Fsqd
_refine_ls_weighting_details 'w=1/[\s^2^(Fo^2^)+(0.1123P)^2^+3.6235P] where P=(Fo^2^+2Fc^2^)/3'
_refine_ls_weighting_scheme calc
_refine_ls_wR_factor_gt 0.2054
_refine_ls_wR_factor_ref 0.2153
_reflns_Friedel_coverage 0.000
_reflns_Friedel_fraction_full .
_reflns_Friedel_fraction_max .
_reflns_number_gt 2296
_reflns_number_total 2790
_reflns_threshold_expression 'I > 2\s(I)'
_cod_data_source_file suppl_ncrs-2016-0407_suppl.cif
_cod_data_source_block d419
_cod_original_cell_volume 1492.1(4)
_cod_database_code 8106659
_shelx_space_group_comment
;
The symmetry employed for this shelxl refinement is uniquely defined
by the following loop, which should always be used as a source of
symmetry information in preference to the above space-group names.
They are only intended as comments.
;
_reflns_odcompleteness_completeness 99.07
_reflns_odcompleteness_iscentric 1
_reflns_odcompleteness_theta 66.97
_olex2_refinement_description
;
1. Fixed Uiso
 At 1.2 times of:
  All C(H) groups
 At 1.5 times of:
  All C(H,H,H) groups, All O(H) groups
2.a Aromatic/amide H refined with riding coordinates:
 C2(H2), C3(H3), C5(H5), C7(H7), C9(H9), C10(H10), C12(H12), C13(H13)
2.b Idealised Me refined as rotating group:
 C15(H15A,H15B,H15C), C16(H16A,H16B,H16C)
2.c Idealised tetrahedral OH refined as rotating group:
 O1(H1)
;
_shelx_shelxl_version_number 2014/7
_olex2_date_sample_data_collection 1405071779.09
_olex2_submission_special_instructions 'No special instructions were received'

loop_
_space_group_symop_operation_xyz
'x, y, z'
'-x, y+1/2, -z+1/2'
'-x, -y, -z'
'x, -y-1/2, z-1/2'

loop_
_atom_site_label
_atom_site_type_symbol
_atom_site_fract_x
_atom_site_fract_y
_atom_site_fract_z
_atom_site_U_iso_or_equiv
_atom_site_adp_type
_atom_site_occupancy
_atom_site_site_symmetry_order
_atom_site_calc_flag
_atom_site_refinement_flags_posn
_atom_site_refinement_flags_adp
_atom_site_refinement_flags_occupancy
_atom_site_disorder_assembly
_atom_site_disorder_group
Br1 Br 0.46279(2) 0.43180(11) 0.17957(12) 0.0605(3) Uani 1 1 d . . . . .
O1 O 0.32194(14) 0.5708(7) 0.7240(7) 0.0575(11) Uani 1 1 d . . . . .
H1 H 0.3013 0.5389 0.6608 0.086 Uiso 1 1 calc GR . . . .
O2 O 0.05409(13) 0.4841(9) 0.0988(9) 0.0734(14) Uani 1 1 d . . . . .
N1 N 0.27678(13) 0.4888(7) 0.3901(7) 0.0419(10) Uani 1 1 d . . . . .
N2 N 0.09310(15) 0.4773(9) 0.1846(10) 0.0617(14) Uani 1 1 d . . . . .
C1 C 0.35282(17) 0.5387(8) 0.5967(9) 0.0435(12) Uani 1 1 d . . . . .
C2 C 0.39104(19) 0.5687(7) 0.6813(9) 0.0455(13) Uani 1 1 d . . . . .
H2 H 0.3948 0.6108 0.8222 0.055 Uiso 1 1 calc R . . . .
C3 C 0.42321(18) 0.5366(8) 0.5586(10) 0.0488(13) Uani 1 1 d . . . . .
H3 H 0.4486 0.5589 0.6156 0.059 Uiso 1 1 calc R . . . .
C4 C 0.41794(16) 0.4712(8) 0.3505(9) 0.0418(11) Uani 1 1 d . . . . .
C5 C 0.38047(16) 0.4412(7) 0.2619(9) 0.0391(11) Uani 1 1 d . . . . .
H5 H 0.3773 0.3977 0.1213 0.047 Uiso 1 1 calc R . . . .
C6 C 0.34726(16) 0.4761(7) 0.3825(8) 0.0383(11) Uani 1 1 d . . . . .
C7 C 0.30779(16) 0.4581(7) 0.2833(9) 0.0412(11) Uani 1 1 d . . . . .
H7 H 0.3050 0.4236 0.1393 0.049 Uiso 1 1 calc R . . . .
C8 C 0.23878(15) 0.4887(7) 0.2919(9) 0.0398(11) Uani 1 1 d . . . . .
C9 C 0.22995(17) 0.5684(7) 0.0888(9) 0.0439(12) Uani 1 1 d . . . . .
H9 H 0.2502 0.6179 0.0089 0.053 Uiso 1 1 calc R . . . .
C10 C 0.19115(18) 0.5734(8) 0.0068(10) 0.0477(13) Uani 1 1 d . . . . .
H10 H 0.1856 0.6267 -0.1276 0.057 Uiso 1 1 calc R . . . .
C11 C 0.16042(16) 0.4996(7) 0.1239(9) 0.0404(11) Uani 1 1 d . . . . .
C12 C 0.16946(17) 0.4203(7) 0.3248(10) 0.0453(13) Uani 1 1 d . . . . .
H12 H 0.1493 0.3678 0.4033 0.054 Uiso 1 1 calc R . . . .
C13 C 0.20782(17) 0.4188(7) 0.4086(9) 0.0430(12) Uani 1 1 d . . . . .
H13 H 0.2130 0.3701 0.5455 0.052 Uiso 1 1 calc R . . . .
C14 C 0.11869(17) 0.5043(9) 0.0416(10) 0.0487(13) Uani 1 1 d . . . . .
C15 C 0.1080(2) 0.5419(12) -0.1910(12) 0.0682(19) Uani 1 1 d . . . . .
H15A H 0.0962 0.4315 -0.2547 0.102 Uiso 1 1 calc GR . . . .
H15B H 0.1315 0.5739 -0.2654 0.102 Uiso 1 1 calc GR . . . .
H15C H 0.0895 0.6445 -0.2015 0.102 Uiso 1 1 calc GR . . . .
C16 C 0.0286(2) 0.4616(18) 0.2777(16) 0.098(3) Uani 1 1 d . . . . .
H16A H 0.0015 0.4532 0.2253 0.147 Uiso 1 1 calc GR . . . .
H16B H 0.0315 0.5677 0.3723 0.147 Uiso 1 1 calc GR . . . .
H16C H 0.0356 0.3487 0.3547 0.147 Uiso 1 1 calc GR . . . .

loop_
_atom_site_aniso_label
_atom_site_aniso_U_11
_atom_site_aniso_U_22
_atom_site_aniso_U_33
_atom_site_aniso_U_23
_atom_site_aniso_U_13
_atom_site_aniso_U_12
Br1 0.0400(4) 0.0786(6) 0.0633(5) -0.0010(3) 0.0081(3) -0.0008(3)
O1 0.053(2) 0.074(3) 0.046(2) -0.013(2) 0.0102(18) -0.002(2)
O2 0.038(2) 0.111(4) 0.071(3) 0.013(3) 0.002(2) 0.001(3)
N1 0.043(2) 0.040(2) 0.043(2) 0.0003(19) 0.0060(18) -0.0028(19)
N2 0.039(3) 0.079(4) 0.067(3) 0.007(3) 0.003(2) 0.001(3)
C1 0.050(3) 0.039(3) 0.041(3) -0.002(2) 0.003(2) -0.002(2)
C2 0.059(3) 0.044(3) 0.033(3) -0.003(2) -0.008(2) -0.004(2)
C3 0.046(3) 0.050(3) 0.050(3) 0.002(3) -0.010(2) -0.004(2)
C4 0.039(3) 0.047(3) 0.039(3) 0.004(2) 0.000(2) 0.000(2)
C5 0.045(3) 0.032(2) 0.040(3) 0.0015(19) 0.000(2) -0.0019(19)
C6 0.044(3) 0.033(2) 0.038(3) 0.005(2) -0.001(2) -0.001(2)
C7 0.042(3) 0.041(3) 0.041(3) -0.001(2) 0.004(2) -0.001(2)
C8 0.039(3) 0.033(2) 0.048(3) -0.004(2) 0.007(2) -0.002(2)
C9 0.045(3) 0.042(3) 0.045(3) 0.005(2) 0.013(2) -0.004(2)
C10 0.049(3) 0.042(3) 0.053(3) 0.006(2) 0.009(2) 0.002(2)
C11 0.044(3) 0.032(2) 0.046(3) -0.003(2) 0.007(2) -0.001(2)
C12 0.043(3) 0.044(3) 0.050(3) 0.002(2) 0.014(2) -0.006(2)
C13 0.046(3) 0.039(3) 0.045(3) 0.005(2) 0.012(2) 0.000(2)
C14 0.041(3) 0.045(3) 0.060(4) -0.003(3) 0.007(2) -0.001(2)
C15 0.052(4) 0.090(5) 0.063(4) 0.013(4) -0.004(3) 0.001(3)
C16 0.040(3) 0.159(10) 0.096(6) 0.015(6) 0.015(4) -0.002(5)

loop_
_atom_type_symbol
_atom_type_description
_atom_type_scat_dispersion_real
_atom_type_scat_dispersion_imag
_atom_type_scat_source
C C 0.0181 0.0091 'International Tables Vol C Tables 4.2.6.8 and 6.1.1.4'
H H 0.0000 0.0000 'International Tables Vol C Tables 4.2.6.8 and 6.1.1.4'
Br Br -0.6763 1.2805 'International Tables Vol C Tables 4.2.6.8 and 6.1.1.4'
N N 0.0311 0.0180 'International Tables Vol C Tables 4.2.6.8 and 6.1.1.4'
O O 0.0492 0.0322 'International Tables Vol C Tables 4.2.6.8 and 6.1.1.4'

loop_
_geom_angle_atom_site_label_1
_geom_angle_atom_site_label_2
_geom_angle_atom_site_label_3
_geom_angle
_geom_angle_site_symmetry_1
_geom_angle_site_symmetry_3
C1 O1 H1 109.5 . .
N2 O2 C16 106.4(5) . .
C7 N1 C8 121.8(5) . .
C14 N2 O2 112.3(5) . .
O1 C1 C2 118.5(5) . .
O1 C1 C6 121.9(5) . .
C2 C1 C6 119.6(5) . .
C1 C2 H2 119.8 . .
C3 C2 C1 120.5(5) . .
C3 C2 H2 119.8 . .
C2 C3 H3 119.9 . .
C2 C3 C4 120.1(5) . .
C4 C3 H3 119.9 . .
C3 C4 Br1 119.7(4) . .
C5 C4 Br1 119.5(4) . .
C5 C4 C3 120.7(5) . .
C4 C5 H5 119.9 . .
C4 C5 C6 120.1(5) . .
C6 C5 H5 119.9 . .
C1 C6 C7 121.1(5) . .
C5 C6 C1 118.9(5) . .
C5 C6 C7 119.9(5) . .
N1 C7 C6 121.3(5) . .
N1 C7 H7 119.4 . .
C6 C7 H7 119.4 . .
N1 C8 C9 123.5(5) . .
C13 C8 N1 117.9(5) . .
C13 C8 C9 118.4(5) . .
C8 C9 H9 119.8 . .
C10 C9 C8 120.4(5) . .
C10 C9 H9 119.8 . .
C9 C10 H10 119.7 . .
C9 C10 C11 120.6(5) . .
C11 C10 H10 119.7 . .
C10 C11 C12 118.6(5) . .
C10 C11 C14 121.9(5) . .
C12 C11 C14 119.5(5) . .
C11 C12 H12 119.5 . .
C13 C12 C11 120.9(5) . .
C13 C12 H12 119.5 . .
C8 C13 H13 119.5 . .
C12 C13 C8 121.0(5) . .
C12 C13 H13 119.5 . .
N2 C14 C11 114.5(6) . .
N2 C14 C15 123.6(6) . .
C11 C14 C15 121.9(5) . .
C14 C15 H15A 109.5 . .
C14 C15 H15B 109.5 . .
C14 C15 H15C 109.5 . .
H15A C15 H15B 109.5 . .
H15A C15 H15C 109.5 . .
H15B C15 H15C 109.5 . .
O2 C16 H16A 109.5 . .
O2 C16 H16B 109.5 . .
O2 C16 H16C 109.5 . .
H16A C16 H16B 109.5 . .
H16A C16 H16C 109.5 . .
H16B C16 H16C 109.5 . .

loop_
_geom_bond_atom_site_label_1
_geom_bond_atom_site_label_2
_geom_bond_distance
_geom_bond_site_symmetry_2
Br1 C4 1.903(5) .
O1 H1 0.8200 .
O1 C1 1.352(7) .
O2 N2 1.403(7) .
O2 C16 1.441(9) .
N1 C7 1.280(7) .
N1 C8 1.400(7) .
N2 C14 1.277(8) .
C1 C2 1.392(8) .
C1 C6 1.410(8) .
C2 H2 0.9300 .
C2 C3 1.369(9) .
C3 H3 0.9300 .
C3 C4 1.381(8) .
C4 C5 1.378(7) .
C5 H5 0.9300 .
C5 C6 1.394(8) .
C6 C7 1.453(7) .
C7 H7 0.9300 .
C8 C9 1.406(8) .
C8 C13 1.387(7) .
C9 H9 0.9300 .
C9 C10 1.388(8) .
C10 H10 0.9300 .
C10 C11 1.392(8) .
C11 C12 1.394(8) .
C11 C14 1.481(8) .
C12 H12 0.9300 .
C12 C13 1.378(8) .
C13 H13 0.9300 .
C14 C15 1.502(10) .
C15 H15A 0.9600 .
C15 H15B 0.9600 .
C15 H15C 0.9600 .
C16 H16A 0.9600 .
C16 H16B 0.9600 .
C16 H16C 0.9600 .

loop_
_geom_torsion_atom_site_label_1
_geom_torsion_atom_site_label_2
_geom_torsion_atom_site_label_3
_geom_torsion_atom_site_label_4
_geom_torsion
_geom_torsion_site_symmetry_1
_geom_torsion_site_symmetry_2
_geom_torsion_site_symmetry_3
_geom_torsion_site_symmetry_4
Br1 C4 C5 C6 -177.6(4) . . . .
O1 C1 C2 C3 179.5(5) . . . .
O1 C1 C6 C5 -178.4(5) . . . .
O1 C1 C6 C7 5.1(8) . . . .
O2 N2 C14 C11 179.7(5) . . . .
O2 N2 C14 C15 0.9(10) . . . .
N1 C8 C9 C10 -176.0(5) . . . .
N1 C8 C13 C12 177.7(5) . . . .
C1 C2 C3 C4 -1.0(9) . . . .
C1 C6 C7 N1 -3.7(8) . . . .
C2 C1 C6 C5 1.6(8) . . . .
C2 C1 C6 C7 -174.9(5) . . . .
C2 C3 C4 Br1 178.8(4) . . . .
C2 C3 C4 C5 1.4(9) . . . .
C3 C4 C5 C6 -0.3(8) . . . .
C4 C5 C6 C1 -1.2(8) . . . .
C4 C5 C6 C7 175.3(5) . . . .
C5 C6 C7 N1 179.8(5) . . . .
C6 C1 C2 C3 -0.5(8) . . . .
C7 N1 C8 C9 -40.5(8) . . . .
C7 N1 C8 C13 144.5(5) . . . .
C8 N1 C7 C6 174.1(5) . . . .
C8 C9 C10 C11 -0.1(8) . . . .
C9 C8 C13 C12 2.5(8) . . . .
C9 C10 C11 C12 -0.1(8) . . . .
C9 C10 C11 C14 179.5(5) . . . .
C10 C11 C12 C13 1.5(8) . . . .
C10 C11 C14 N2 -162.8(6) . . . .
C10 C11 C14 C15 16.0(9) . . . .
C11 C12 C13 C8 -2.7(8) . . . .
C12 C11 C14 N2 16.7(8) . . . .
C12 C11 C14 C15 -164.4(6) . . . .
C13 C8 C9 C10 -1.0(8) . . . .
C14 C11 C12 C13 -178.1(5) . . . .
C16 O2 N2 C14 -177.0(7) . . . .
